data_7157211
loop_
_publ_author_name
'Yu, Chun-Xue'
'Wang, Ru-Yue'
'Qi, Feng-Ming'
'Su, Pan-Jie'
'Yu, Yi-Fan'
'Li, Bing'
'Zhao, Ye'
'Zhi, De-Juan'
'Zhang, Zhan-Xin'
'Fei, Dong-Qing'

_publ_section_title
;
 Eupulcherol A, a triterpenoid with a new carbon skeleton from Euphorbia
 pulcherrima, and its anti-Alzheimer's disease bioactivity.
;
_journal_issue 1
_journal_name_full 'Organic &amp; biomolecular chemistry'
_journal_page_first 76
_journal_page_last 80
_journal_paper_doi 10.1039/c9ob02334h
_journal_volume 18
_journal_year 2019
_chemical_absolute_configuration unk
_chemical_formula_moiety '0.5(C60 H96 O4)'
_chemical_formula_sum 'C30 H48 O2'
_chemical_formula_weight 440.68
_space_group_crystal_system orthorhombic
_space_group_IT_number 19
_space_group_name_Hall 'P 2ac 2ab'
_space_group_name_H-M_alt 'P 21 21 21'
_atom_sites_solution_hydrogens geom
_atom_sites_solution_primary direct
_audit_creation_date 2019-03-22
_audit_creation_method
;
Olex2 1.2
(compiled 2018.05.29 svn.r3508 for OlexSys, GUI svn.r5506)
;
_audit_update_record
;
2019-09-24 deposited with the CCDC.	2019-11-18 downloaded from the CCDC.
;
_cell_angle_alpha 90
_cell_angle_beta 90
_cell_angle_gamma 90
_cell_formula_units_Z 8
_cell_length_a 6.44427(8)
_cell_length_b 25.7480(3)
_cell_length_c 31.5946(4)
_cell_measurement_reflns_used 7419
_cell_measurement_temperature 292.2(4)
_cell_measurement_theta_max 69.8650
_cell_measurement_theta_min 6.8600
_cell_volume 5242.40(11)
_computing_cell_refinement
;
CrysAlisPro, Agilent Technologies,
Version 1.171.36.28 (release 01-02-2013 CrysAlis171 .NET)
(compiled Feb  1 2013,16:14:44)
;
_computing_data_collection
;
CrysAlisPro, Agilent Technologies,
Version 1.171.36.28 (release 01-02-2013 CrysAlis171 .NET)
(compiled Feb  1 2013,16:14:44)
;
_computing_data_reduction
;
CrysAlisPro, Agilent Technologies,
Version 1.171.36.28 (release 01-02-2013 CrysAlis171 .NET)
(compiled Feb  1 2013,16:14:44)
;
_computing_molecular_graphics 'Olex2 (Dolomanov et al., 2009)'
_computing_publication_material 'Olex2 (Dolomanov et al., 2009)'
_computing_structure_refinement 'ShelXL (Sheldrick, 2015)'
_computing_structure_solution 'ShelXS (Sheldrick, 2008)'
_diffrn_ambient_temperature 292.2(4)
_diffrn_detector_area_resol_mean 16.0733
_diffrn_measured_fraction_theta_full 0.989
_diffrn_measured_fraction_theta_max 0.984
_diffrn_measurement_details
;
#__ type_ start__ end____ width___ exp.time_
  1 omega   19.00   55.00   1.0000    1.0000
omega____ theta____ kappa____ phi______ frames
    -        0.0000   57.0000 -120.0000 36

#__ type_ start__ end____ width___ exp.time_
  2 omega  -26.00   43.00   1.0000    4.0000
omega____ theta____ kappa____ phi______ frames
    -       -8.5000   57.0000   30.0000 69

#__ type_ start__ end____ width___ exp.time_
  3 omega   38.00  101.00   1.0000    4.0000
omega____ theta____ kappa____ phi______ frames
    -       54.0000   57.0000   30.0000 63

#__ type_ start__ end____ width___ exp.time_
  4 omega  -16.00   83.00   1.0000    4.0000
omega____ theta____ kappa____ phi______ frames
    -       54.0000  -77.0000  -60.0000 99

#__ type_ start__ end____ width___ exp.time_
  5 omega   53.00   79.00   1.0000   40.0000
omega____ theta____ kappa____ phi______ frames
    -      108.0000  -25.0000 -150.0000 26

#__ type_ start__ end____ width___ exp.time_
  6 omega   42.00   83.00   1.0000   40.0000
omega____ theta____ kappa____ phi______ frames
    -      108.0000  -38.0000  -90.0000 41

#__ type_ start__ end____ width___ exp.time_
  7 omega   35.00   61.00   1.0000   40.0000
omega____ theta____ kappa____ phi______ frames
    -      108.0000  -25.0000   30.0000 26

#__ type_ start__ end____ width___ exp.time_
  8 omega  105.00  167.00   1.0000   40.0000
omega____ theta____ kappa____ phi______ frames
    -      108.0000   50.0000   90.0000 62

#__ type_ start__ end____ width___ exp.time_
  9 omega   36.00  105.00   1.0000   40.0000
omega____ theta____ kappa____ phi______ frames
    -      108.0000 -111.0000  120.0000 69

#__ type_ start__ end____ width___ exp.time_
 10 omega   78.00  177.00   1.0000   40.0000
omega____ theta____ kappa____ phi______ frames
    -      108.0000   77.0000 -120.0000 99

#__ type_ start__ end____ width___ exp.time_
 11 omega  110.00  136.00   1.0000   40.0000
omega____ theta____ kappa____ phi______ frames
    -      108.0000  111.0000    0.0000 26

#__ type_ start__ end____ width___ exp.time_
 12 omega   63.00   89.00   1.0000   40.0000
omega____ theta____ kappa____ phi______ frames
    -      108.0000  -50.0000   90.0000 26

#__ type_ start__ end____ width___ exp.time_
 13 omega  100.00  153.00   1.0000   40.0000
omega____ theta____ kappa____ phi______ frames
    -      108.0000  111.0000  -90.0000 53

#__ type_ start__ end____ width___ exp.time_
 14 omega   69.00   94.00   1.0000   40.0000
omega____ theta____ kappa____ phi______ frames
    -      108.0000  -25.0000  -60.0000 25

#__ type_ start__ end____ width___ exp.time_
 15 omega   44.00   69.00   1.0000   40.0000
omega____ theta____ kappa____ phi______ frames
    -      108.0000  -25.0000   60.0000 25

#__ type_ start__ end____ width___ exp.time_
 16 omega   38.00   63.00   1.0000   40.0000
omega____ theta____ kappa____ phi______ frames
    -      108.0000  -50.0000   30.0000 25

#__ type_ start__ end____ width___ exp.time_
 17 omega   54.00   79.00   1.0000   40.0000
omega____ theta____ kappa____ phi______ frames
    -      108.0000  -38.0000  120.0000 25

#__ type_ start__ end____ width___ exp.time_
 18 omega   60.00  100.00   1.0000   40.0000
omega____ theta____ kappa____ phi______ frames
    -      108.0000  178.0000  150.0000 40

#__ type_ start__ end____ width___ exp.time_
 19 omega   47.00  131.00   1.0000   40.0000
omega____ theta____ kappa____ phi______ frames
    -      108.0000  -77.0000  120.0000 84
;
_diffrn_measurement_device_type 'SuperNova, Dual, Cu at zero, Eos'
_diffrn_measurement_method '\w scans'
_diffrn_orient_matrix_UB_11 -0.0318913000
_diffrn_orient_matrix_UB_12 -0.0476222000
_diffrn_orient_matrix_UB_13 -0.0287895000
_diffrn_orient_matrix_UB_21 -0.0047407000
_diffrn_orient_matrix_UB_22 0.0357727000
_diffrn_orient_matrix_UB_23 -0.0390578000
_diffrn_orient_matrix_UB_31 0.2369493000
_diffrn_orient_matrix_UB_32 -0.0057016000
_diffrn_orient_matrix_UB_33 -0.0046484000
_diffrn_radiation_monochromator mirror
_diffrn_radiation_type CuK\a
_diffrn_radiation_wavelength 1.54184
_diffrn_reflns_av_R_equivalents 0.0268
_diffrn_reflns_av_unetI/netI 0.0386
_diffrn_reflns_Laue_measured_fraction_full 0.989
_diffrn_reflns_Laue_measured_fraction_max 0.984
_diffrn_reflns_limit_h_max 7
_diffrn_reflns_limit_h_min -6
_diffrn_reflns_limit_k_max 31
_diffrn_reflns_limit_k_min -30
_diffrn_reflns_limit_l_max 38
_diffrn_reflns_limit_l_min -38
_diffrn_reflns_number 21164
_diffrn_reflns_point_group_measured_fraction_full 0.974
_diffrn_reflns_point_group_measured_fraction_max 0.963
_diffrn_reflns_theta_full 67.684
_diffrn_reflns_theta_max 69.719
_diffrn_reflns_theta_min 3.707
_diffrn_source 'SuperNova (Cu) X-ray Source'
_exptl_absorpt_coefficient_mu 0.509
_exptl_absorpt_correction_T_max 1.00000
_exptl_absorpt_correction_T_min 0.79687
_exptl_absorpt_correction_type multi-scan
_exptl_absorpt_process_details
;
CrysAlisPro, Agilent Technologies,
Version 1.171.36.28 (release 01-02-2013 CrysAlis171 .NET)
(compiled Feb  1 2013,16:14:44)
Empirical absorption correction using spherical harmonics,
 implemented in SCALE3 ABSPACK scaling algorithm.
;
_exptl_crystal_colour 'clear light colourless'
_exptl_crystal_colour_lustre clear
_exptl_crystal_colour_modifier light
_exptl_crystal_colour_primary colourless
_exptl_crystal_density_diffrn 1.117
_exptl_crystal_description block
_exptl_crystal_F_000 1952
_exptl_crystal_size_max 0.23
_exptl_crystal_size_mid 0.15
_exptl_crystal_size_min 0.14
_refine_diff_density_max 0.171
_refine_diff_density_min -0.153
_refine_diff_density_rms 0.032
_refine_ls_abs_structure_details
;
 Flack x determined using 3235 quotients [(I+)-(I-)]/[(I+)+(I-)]
 (Parsons, Flack and Wagner, Acta Cryst. B69 (2013) 249-259).
;
_refine_ls_abs_structure_Flack 0.03(12)
_refine_ls_extinction_method none
_refine_ls_goodness_of_fit_ref 1.020
_refine_ls_hydrogen_treatment constr
_refine_ls_matrix_type full
_refine_ls_number_parameters 684
_refine_ls_number_reflns 9517
_refine_ls_number_restraints 109
_refine_ls_restrained_S_all 1.025
_refine_ls_R_factor_all 0.0496
_refine_ls_R_factor_gt 0.0430
_refine_ls_shift/su_max 0.001
_refine_ls_shift/su_mean 0.000
_refine_ls_structure_factor_coef Fsqd
_refine_ls_weighting_details 'w=1/[\s^2^(Fo^2^)+(0.0545P)^2^+0.4921P] where P=(Fo^2^+2Fc^2^)/3'
_refine_ls_weighting_scheme calc
_refine_ls_wR_factor_gt 0.1059
_refine_ls_wR_factor_ref 0.1105
_reflns_Friedel_coverage 0.725
_reflns_Friedel_fraction_full 0.954
_reflns_Friedel_fraction_max 0.937
_reflns_number_gt 8490
_reflns_number_total 9517
_reflns_threshold_expression 'I > 2\s(I)'
_cod_data_source_file c9ob02334h2.cif
_cod_data_source_block yuchx_0109
_cod_depositor_comments 'Adding full bibliography for 7157211.cif.'
_cod_original_cell_volume 5242.40(10)
_cod_database_code 7157211
_shelx_shelxl_version_number 2018/3
_shelx_space_group_comment
;
The symmetry employed for this shelxl refinement is uniquely defined
by the following loop, which should always be used as a source of
symmetry information in preference to the above space-group names.
They are only intended as comments.
;
_reflns_odcompleteness_completeness 98.79
_reflns_odcompleteness_iscentric 1
_reflns_odcompleteness_theta 66.97
_olex2_refinement_description
;
1. Fixed Uiso
 At 1.2 times of:
  All C(H) groups, All C(H,H) groups, All C(H,H,H,H) groups
 At 1.5 times of:
  All C(H,H,H) groups, All O(H) groups
2. Restrained distances
 C2-C3 \\sim C46A_$1-C3
 with sigma of 0.02
 C2-C1 \\sim C46A_$1-C1
 with sigma of 0.02
3. Uiso/Uaniso restraints and constraints
Uanis(C24) \\sim Ueq, Uanis(C24B) \\sim Ueq, Uanis(C23) \\sim Ueq, Uanis(C23B)
\\sim Ueq, Uanis(O1B) \\sim Ueq, Uanis(C2) \\sim Ueq, Uanis(C3) \\sim Ueq,
Uanis(O1) \\sim Ueq, Uanis(C3B) \\sim Ueq, Uanis(C46A) \\sim Ueq: with sigma of
0.01 and sigma for terminal atoms of 0.02
Uanis(C54) \\sim Ueq, Uanis(C54B) \\sim Ueq, Uanis(C53) \\sim Ueq, Uanis(C53B)
\\sim Ueq, Uanis(O3) \\sim Ueq, Uanis(C33) \\sim Ueq, Uanis(C33B) \\sim Ueq,
Uanis(O3B) \\sim Ueq: with sigma of 0.01 and sigma for terminal atoms of 0.02
4. Others
 Fixed Sof: C2(0.6) H2A(0.6) H2B(0.6) C3(0.6) H3(0.6) H1A(0.6) H1B(0.6)
 H54C(0.4) H54D(0.4) C23(0.6) H23A(0.6) H23B(0.6) H23C(0.6) O1(0.6) H1(0.6)
 H32A(0.65) H32B(0.65) H48C(0.35) H48D(0.35) O3(0.65) H3A(0.65) C33(0.65)
 H33(0.65) C54(0.65) H54A(0.65) H54B(0.65) H54E(0.65) C23B(0.4) H4A(0.4)
 H4B(0.4) H4C(0.4) C53(0.65) H53A(0.65) H53B(0.65) H53C(0.65) O1B(0.4)
 H0AA(0.4) C33B(0.35) H6AA(0.35) C54B(0.35) H8AA(0.35) H8AB(0.35) H8AC(0.35)
 C53B(0.35) H7AA(0.35) H7AB(0.35) H7AC(0.35) O3B(0.35) H59A(0.35) C24(0.6)
 H24A(0.6) H24B(0.6) H24C(0.6) C24B(0.4) H3AA(0.4) H3AB(0.4) H3AC(0.4) C3B(0.4)
 H0BA(0.4) C46A(0.4) H46C(0.4) H46D(0.4)
5.a Ternary CH refined with riding coordinates:
 C21(H21), C18(H18), C7(H7), C3(H3), C22(H22), C37(H37), C48(H48), C52(H52),
 C51(H51), C33(H33), C33B(H6AA), C3B(H0BA)
5.b Secondary CH2 refined with riding coordinates:
 C16(H16A,H16B), C6(H6A,H6B), C19(H19A,H19B), C11(H11A,H11B), C12(H12A,H12B),
 C20(H20A,H20B), C2(H2A,H2B), C1(H1A,H1B), C1(H54C,H54D), C31(H31A,H31B),
 C41(H41A,H41B), C42(H42A,H42B), C36(H36A,H36B), C46(H46A,H46B), C32(H32A,H32B),
  C32(H48C,H48D), C49(H49A,H49B), C50(H50A,H50B), C46A(H46C,H46D)
5.c Aromatic/amide H refined with riding coordinates:
 C15(H15), C45(H45)
5.d Idealised Me refined as rotating group:
 C26(H26A,H26B,H26C), C27(H27A,H27B,H27C), C28(H28A,H28B,H28C), C25(H25A,H25B,
 H25C), C30(H30A,H30B,H30C), C23(H23A,H23B,H23C), C29(H29A,H29B,H29C), C56(H56A,
 H56B,H56C), C55(H55A,H55B,H55C), C58(H58A,H58B,H58C), C57(H57A,H57B,H57C),
 C59(H59B,H59C,H59D), C60(H60A,H60B,H60C), C54(H54A,H54B,H54E), C23B(H4A,H4B,
 H4C), C53(H53A,H53B,H53C), C54B(H8AA,H8AB,H8AC), C53B(H7AA,H7AB,H7AC),
 C24(H24A,H24B,H24C), C24B(H3AA,H3AB,H3AC)
5.e Idealised tetrahedral OH refined as rotating group:
 O2(H2), O1(H1), O4(H4), O3(H3A), O1B(H0AA), O3B(H59A)
;
_olex2_date_sample_data_collection 2019-01-09
_olex2_submission_special_instructions 'No special instructions were received'

loop_
_space_group_symop_operation_xyz
'x, y, z'
'-x+1/2, -y, z+1/2'
'x+1/2, -y+1/2, -z'
'-x, y+1/2, -z+1/2'

loop_
_atom_site_label
_atom_site_type_symbol
_atom_site_fract_x
_atom_site_fract_y
_atom_site_fract_z
_atom_site_U_iso_or_equiv
_atom_site_adp_type
_atom_site_occupancy
_atom_site_site_symmetry_order
_atom_site_calc_flag
_atom_site_refinement_flags_posn
_atom_site_refinement_flags_adp
_atom_site_refinement_flags_occupancy
_atom_site_disorder_assembly
_atom_site_disorder_group
O2 O 0.9519(4) 0.45971(7) 0.60924(6) 0.0527(4) Uani 1 1 d . . . . .
H2 H 0.917400 0.458099 0.584289 0.079 Uiso 1 1 calc GR . . . .
C14 C 0.6952(3) 0.38225(8) 0.56785(7) 0.0326(4) Uani 1 1 d . . . . .
C13 C 0.8244(3) 0.34091(8) 0.54444(7) 0.0365(4) Uani 1 1 d . . . . .
C26 C 0.5359(4) 0.42047(10) 0.63487(7) 0.0425(5) Uani 1 1 d . . . . .
H26A H 0.562243 0.456091 0.627678 0.064 Uiso 1 1 calc GR . . . .
H26B H 0.532516 0.416807 0.665098 0.064 Uiso 1 1 calc GR . . . .
H26C H 0.404817 0.409995 0.623233 0.064 Uiso 1 1 calc GR . . . .
C16 C 0.5379(4) 0.41666(9) 0.49888(7) 0.0397(5) Uani 1 1 d . . . . .
H16A H 0.546304 0.452490 0.489545 0.048 Uiso 1 1 calc R . . . .
H16B H 0.399018 0.404250 0.492770 0.048 Uiso 1 1 calc R . . . .
C6 C 0.9389(4) 0.41947(10) 0.67582(8) 0.0468(5) Uani 1 1 d . . . . .
H6A H 1.080496 0.429325 0.682448 0.056 Uiso 1 1 calc R . . . .
H6B H 0.849141 0.448046 0.683892 0.056 Uiso 1 1 calc R . . . .
C17 C 0.6939(4) 0.38431(9) 0.47367(7) 0.0375(4) Uani 1 1 d . . . . .
C8 C 0.7093(3) 0.38603(8) 0.61659(6) 0.0337(4) Uani 1 1 d . . . . .
C19 C 0.8356(5) 0.29645(11) 0.46902(9) 0.0537(6) Uani 1 1 d . . . . .
H19A H 0.797882 0.260861 0.475503 0.064 Uiso 1 1 calc R . . . .
H19B H 0.985379 0.299792 0.470319 0.064 Uiso 1 1 calc R . . . .
C15 C 0.5727(3) 0.41477(8) 0.54608(7) 0.0364(4) Uani 1 1 d . . . . .
H15 H 0.500264 0.439132 0.562024 0.044 Uiso 1 1 calc R . . . .
C9 C 0.7004(4) 0.33108(9) 0.63814(7) 0.0395(5) Uani 1 1 d . . . . .
C11 C 0.8433(4) 0.29229(9) 0.61489(8) 0.0461(6) Uani 1 1 d . . . . .
H11A H 0.986502 0.302771 0.618922 0.055 Uiso 1 1 calc R . . . .
H11B H 0.826408 0.258164 0.627428 0.055 Uiso 1 1 calc R . . . .
C4 C 0.9547(5) 0.37487(14) 0.74774(8) 0.0557(7) Uani 1 1 d . . . . .
C10 C 0.7710(4) 0.33337(10) 0.68482(8) 0.0443(5) Uani 1 1 d . . . . .
C5 C 0.8818(4) 0.37230(10) 0.70131(7) 0.0430(5) Uani 1 1 d . . . . .
C21 C 0.6105(4) 0.35941(10) 0.43206(7) 0.0451(5) Uani 1 1 d . . . . .
H21 H 0.472062 0.345669 0.438367 0.054 Uiso 1 1 calc R . . . .
C27 C 1.0591(4) 0.35439(11) 0.54285(9) 0.0491(6) Uani 1 1 d . . . . .
H27A H 1.075888 0.391403 0.541478 0.074 Uiso 1 1 calc GR . . . .
H27B H 1.120379 0.338759 0.518259 0.074 Uiso 1 1 calc GR . . . .
H27C H 1.126087 0.341359 0.567819 0.074 Uiso 1 1 calc GR . . . .
C18 C 0.7304(3) 0.33434(9) 0.49978(7) 0.0380(5) Uani 1 1 d . . . . .
H18 H 0.591713 0.319893 0.504547 0.046 Uiso 1 1 calc R . . . .
C28 C 0.8890(4) 0.41660(11) 0.46500(9) 0.0520(6) Uani 1 1 d . . . . .
H28A H 0.857289 0.443370 0.444862 0.078 Uiso 1 1 calc GR . . . .
H28B H 0.995839 0.394543 0.453808 0.078 Uiso 1 1 calc GR . . . .
H28C H 0.936162 0.432128 0.490897 0.078 Uiso 1 1 calc GR . . . .
C7 C 0.9204(4) 0.41064(9) 0.62874(7) 0.0393(5) Uani 1 1 d . . . . .
H7 H 1.031771 0.387156 0.619792 0.047 Uiso 1 1 calc R . . . .
C12 C 0.7988(4) 0.28873(9) 0.56769(8) 0.0463(5) Uani 1 1 d . . . . .
H12A H 0.658048 0.276346 0.563668 0.056 Uiso 1 1 calc R . . . .
H12B H 0.891983 0.263459 0.555147 0.056 Uiso 1 1 calc R . . . .
C25 C 0.4754(4) 0.31052(11) 0.63510(9) 0.0533(6) Uani 1 1 d . . . . .
H25A H 0.390670 0.327656 0.655830 0.080 Uiso 1 1 calc GR . . . .
H25B H 0.474307 0.273772 0.640253 0.080 Uiso 1 1 calc GR . . . .
H25C H 0.421416 0.317359 0.607331 0.080 Uiso 1 1 calc GR . . . .
C20 C 0.7537(5) 0.31237(11) 0.42518(9) 0.0538(6) Uani 1 1 d . . . . .
H20A H 0.677259 0.283956 0.412403 0.065 Uiso 1 1 calc R . . . .
H20B H 0.867937 0.321590 0.406659 0.065 Uiso 1 1 calc R . . . .
C2 C 0.7480(13) 0.2959(3) 0.7579(2) 0.0611(17) Uani 0.6 1 d D U P A 1
H2A H 0.630584 0.315581 0.768447 0.073 Uiso 0.6 1 calc R . P A 1
H2B H 0.749384 0.262812 0.772577 0.073 Uiso 0.6 1 calc R . P A 1
C3 C 0.9397(12) 0.3242(2) 0.76839(16) 0.0537(12) Uani 0.6 1 d D U P A 1
H3 H 1.056091 0.303154 0.758127 0.064 Uiso 0.6 1 calc R . P A 1
C30 C 0.5003(7) 0.36033(17) 0.35574(10) 0.0827(11) Uani 1 1 d . . . . .
H30A H 0.586430 0.330403 0.351293 0.124 Uiso 1 1 calc GR . . . .
H30B H 0.496312 0.380777 0.330344 0.124 Uiso 1 1 calc GR . . . .
H30C H 0.362291 0.349329 0.362870 0.124 Uiso 1 1 calc GR . . . .
C22 C 0.5895(5) 0.39307(13) 0.39206(8) 0.0585(7) Uani 1 1 d . . . . .
H22 H 0.728825 0.404455 0.383777 0.070 Uiso 1 1 calc R . . . .
C1 C 0.7157(7) 0.28578(13) 0.71081(11) 0.0698(9) Uani 1 1 d D . . . .
H1A H 0.801527 0.256781 0.702020 0.084 Uiso 0.6 1 calc R . P A 1
H1B H 0.571842 0.276572 0.705757 0.084 Uiso 0.6 1 calc R . P A 1
H54C H 0.566577 0.286067 0.715014 0.084 Uiso 0.4 1 calc R . P A 2
H54D H 0.747634 0.255452 0.693808 0.084 Uiso 0.4 1 calc R . P A 2
C23 C 0.8115(15) 0.4170(3) 0.76924(19) 0.0745(18) Uani 0.6 1 d . U P A 1
H23A H 0.827529 0.449603 0.754814 0.112 Uiso 0.6 1 calc GR . P A 1
H23B H 0.850486 0.421036 0.798381 0.112 Uiso 0.6 1 calc GR . P A 1
H23C H 0.669245 0.406112 0.767600 0.112 Uiso 0.6 1 calc GR . P A 1
C29 C 0.4564(8) 0.44130(16) 0.39843(11) 0.0832(11) Uani 1 1 d . . . . .
H29A H 0.321816 0.431257 0.408573 0.125 Uiso 1 1 calc GR . . . .
H29B H 0.441994 0.459309 0.371987 0.125 Uiso 1 1 calc GR . . . .
H29C H 0.521412 0.463747 0.418747 0.125 Uiso 1 1 calc GR . . . .
O1 O 0.9602(9) 0.32783(16) 0.81326(11) 0.0743(12) Uani 0.6 1 d . U P A 1
H1 H 0.876556 0.349046 0.822409 0.111 Uiso 0.6 1 calc GR . P A 1
C44 C 0.8151(3) 0.60347(8) 0.58565(7) 0.0324(4) Uani 1 1 d . . . . .
O4 O 1.1173(3) 0.53038(8) 0.54878(6) 0.0531(5) Uani 1 1 d . . . . .
H4 H 1.085514 0.532391 0.573862 0.080 Uiso 1 1 calc GR . . . .
C56 C 0.6956(4) 0.55785(9) 0.51837(7) 0.0388(5) Uani 1 1 d . . . . .
H56A H 0.734540 0.523497 0.527104 0.058 Uiso 1 1 calc GR . . . .
H56B H 0.699673 0.560031 0.488053 0.058 Uiso 1 1 calc GR . . . .
H56C H 0.557579 0.565257 0.528102 0.058 Uiso 1 1 calc GR . . . .
C38 C 0.8481(3) 0.59764(8) 0.53743(7) 0.0320(4) Uani 1 1 d . . . . .
C40 C 0.8985(4) 0.64926(9) 0.46852(7) 0.0380(5) Uani 1 1 d . . . . .
C43 C 0.9151(4) 0.64968(9) 0.60960(7) 0.0410(5) Uani 1 1 d . . . . .
C37 C 1.0703(4) 0.57806(9) 0.52825(7) 0.0372(4) Uani 1 1 d . . . . .
H37 H 1.169353 0.604448 0.537795 0.045 Uiso 1 1 calc R . . . .
C31 C 0.8259(5) 0.69417(11) 0.44118(9) 0.0566(7) Uani 1 1 d . . . . .
H31A H 0.675456 0.694941 0.441570 0.068 Uiso 1 1 calc R . . . .
H31B H 0.874592 0.726292 0.453781 0.068 Uiso 1 1 calc R . . . .
C41 C 0.9408(5) 0.69447(9) 0.53756(8) 0.0470(6) Uani 1 1 d . . . . .
H41A H 1.088165 0.687159 0.535707 0.056 Uiso 1 1 calc R . . . .
H41B H 0.915491 0.727275 0.523379 0.056 Uiso 1 1 calc R . . . .
C39 C 0.8196(4) 0.65107(8) 0.51441(7) 0.0361(4) Uani 1 1 d . . . . .
C42 C 0.8805(5) 0.69960(9) 0.58379(9) 0.0515(6) Uani 1 1 d . . . . .
H42A H 0.735156 0.709182 0.585498 0.062 Uiso 1 1 calc R . . . .
H42B H 0.960769 0.727464 0.596391 0.062 Uiso 1 1 calc R . . . .
C35 C 1.0261(3) 0.61269(9) 0.45351(7) 0.0372(4) Uani 1 1 d . . . . .
C55 C 0.5862(4) 0.66498(10) 0.51548(9) 0.0490(6) Uani 1 1 d . . . . .
H55A H 0.514333 0.645586 0.494076 0.073 Uiso 1 1 calc GR . . . .
H55B H 0.569326 0.701469 0.510265 0.073 Uiso 1 1 calc GR . . . .
H55C H 0.530157 0.656534 0.542779 0.073 Uiso 1 1 calc GR . . . .
C34 C 1.0978(4) 0.61023(11) 0.40714(8) 0.0471(6) Uani 1 1 d . . . . .
C36 C 1.1025(4) 0.56888(9) 0.48123(7) 0.0418(5) Uani 1 1 d . . . . .
H36A H 1.249375 0.563724 0.475995 0.050 Uiso 1 1 calc R . . . .
H36B H 1.031095 0.537213 0.473205 0.050 Uiso 1 1 calc R . . . .
C48 C 0.7964(4) 0.65606(9) 0.65165(8) 0.0446(5) Uani 1 1 d . . . . .
H48 H 0.655511 0.665825 0.643092 0.054 Uiso 1 1 calc R . . . .
C46 C 0.6443(4) 0.56870(9) 0.65315(8) 0.0436(5) Uani 1 1 d . . . . .
H46A H 0.669141 0.534079 0.664148 0.052 Uiso 1 1 calc R . . . .
H46B H 0.497395 0.576011 0.656265 0.052 Uiso 1 1 calc R . . . .
C52 C 0.6170(6) 0.60128(16) 0.75844(9) 0.0680(9) Uani 1 1 d . . . . .
H52 H 0.754667 0.594733 0.770500 0.082 Uiso 1 1 calc R . . . .
C47 C 0.7664(4) 0.60749(10) 0.67953(7) 0.0432(5) Uani 1 1 d . . . . .
C58 C 0.9670(5) 0.58226(15) 0.69488(9) 0.0612(7) Uani 1 1 d . . . . .
H58A H 1.035349 0.565675 0.671506 0.092 Uiso 1 1 calc GR . . . .
H58B H 0.935525 0.556875 0.716183 0.092 Uiso 1 1 calc GR . . . .
H58C H 1.056479 0.608379 0.706610 0.092 Uiso 1 1 calc GR . . . .
C57 C 1.1515(4) 0.64189(14) 0.61590(9) 0.0592(7) Uani 1 1 d . . . . .
H57A H 1.180084 0.605705 0.620352 0.089 Uiso 1 1 calc GR . . . .
H57B H 1.196766 0.661414 0.640081 0.089 Uiso 1 1 calc GR . . . .
H57C H 1.224030 0.653709 0.591176 0.089 Uiso 1 1 calc GR . . . .
C45 C 0.6983(4) 0.56943(8) 0.60678(7) 0.0373(4) Uani 1 1 d . . . . .
H45 H 0.642749 0.542544 0.590708 0.045 Uiso 1 1 calc R . . . .
C32 C 0.8963(7) 0.69254(14) 0.39622(10) 0.0720(10) Uani 1 1 d . . . . .
H32A H 0.788936 0.676082 0.379396 0.086 Uiso 0.65 1 calc R . P B 1
H32B H 0.911347 0.727909 0.386117 0.086 Uiso 0.65 1 calc R . P B 1
H48C H 0.782591 0.705471 0.379092 0.086 Uiso 0.35 1 calc R . P C 2
H48D H 1.008613 0.717398 0.393522 0.086 Uiso 0.35 1 calc R . P C 2
C51 C 0.6447(5) 0.63253(12) 0.71709(8) 0.0539(6) Uani 1 1 d . . . . .
H51 H 0.505292 0.640670 0.706604 0.065 Uiso 1 1 calc R . . . .
C49 C 0.8637(7) 0.69925(14) 0.68219(10) 0.0718(10) Uani 1 1 d . . . . .
H49A H 0.817494 0.732973 0.672261 0.086 Uiso 1 1 calc R . . . .
H49B H 1.013358 0.699834 0.685426 0.086 Uiso 1 1 calc R . . . .
C50 C 0.7568(7) 0.68474(15) 0.72411(11) 0.0757(10) Uani 1 1 d . . . . .
H50A H 0.657852 0.711397 0.732085 0.091 Uiso 1 1 calc R . . . .
H50B H 0.858793 0.681447 0.746522 0.091 Uiso 1 1 calc R . . . .
O3 O 1.1429(8) 0.66600(18) 0.34517(10) 0.0813(12) Uani 0.65 1 d . U P D 1
H3A H 1.044242 0.656000 0.330958 0.122 Uiso 0.65 1 calc GR . P D 1
C33 C 1.0869(8) 0.66571(18) 0.38921(12) 0.0526(10) Uani 0.65 1 d . U P D 1
H33 H 1.194272 0.685685 0.403949 0.063 Uiso 0.65 1 calc R . P D 1
C59 C 0.5097(7) 0.54922(17) 0.75171(12) 0.0812(11) Uani 1 1 d . . . . .
H59B H 0.379635 0.554642 0.737568 0.122 Uiso 1 1 calc GR . . . .
H59C H 0.485469 0.532981 0.778609 0.122 Uiso 1 1 calc GR . . . .
H59D H 0.596368 0.527217 0.734697 0.122 Uiso 1 1 calc GR . . . .
C60 C 0.4918(8) 0.6334(2) 0.79033(12) 0.0999(15) Uani 1 1 d . . . . .
H60A H 0.565001 0.664950 0.796614 0.150 Uiso 1 1 calc GR . . . .
H60B H 0.473236 0.613756 0.815877 0.150 Uiso 1 1 calc GR . . . .
H60C H 0.358593 0.641647 0.778479 0.150 Uiso 1 1 calc GR . . . .
C54 C 1.3190(10) 0.5914(2) 0.40336(17) 0.0659(14) Uani 0.65 1 d . U P D 1
H54A H 1.407324 0.612353 0.420874 0.099 Uiso 0.65 1 calc GR . P D 1
H54B H 1.363274 0.593998 0.374425 0.099 Uiso 0.65 1 calc GR . P D 1
H54E H 1.326959 0.555841 0.412374 0.099 Uiso 0.65 1 calc GR . P D 1
C23B C 0.549(2) 0.5766(5) 0.2691(3) 0.088(3) Uani 0.4 1 d . U P E 2
H4A H 0.461998 0.552314 0.254353 0.132 Uiso 0.4 1 calc GR . P E 2
H4B H 0.498504 0.581047 0.297460 0.132 Uiso 0.4 1 calc GR . P E 2
H4C H 0.688512 0.563655 0.269909 0.132 Uiso 0.4 1 calc GR . P E 2
C53 C 0.9523(12) 0.5723(2) 0.38454(16) 0.0727(15) Uani 0.65 1 d . U P D 1
H53A H 0.960684 0.538870 0.397855 0.109 Uiso 0.65 1 calc GR . P D 1
H53B H 0.992574 0.569322 0.355384 0.109 Uiso 0.65 1 calc GR . P D 1
H53C H 0.812438 0.584975 0.386195 0.109 Uiso 0.65 1 calc GR . P D 1
O1B O 0.8668(10) 0.6488(4) 0.28462(18) 0.093(3) Uani 0.4 1 d . U P F 2
H0AA H 0.931051 0.643676 0.262605 0.139 Uiso 0.4 1 calc GR . P F 2
C33B C 0.9668(14) 0.6443(4) 0.3767(2) 0.0528(18) Uani 0.35 1 d . U P D 2
H6AA H 1.039338 0.650735 0.349982 0.063 Uiso 0.35 1 calc R . P D 2
C54B C 0.3281(18) 0.6269(7) 0.4034(3) 0.084(4) Uani 0.35 1 d . U P G 2
H8AA H 0.342317 0.662409 0.412129 0.126 Uiso 0.35 1 calc GR . P G 2
H8AB H 0.372661 0.623387 0.374547 0.126 Uiso 0.35 1 calc GR . P G 2
H8AC H 0.411939 0.605143 0.421203 0.126 Uiso 0.35 1 calc GR . P G 2
C53B C 0.090(3) 0.5531(5) 0.3885(3) 0.086(4) Uani 0.35 1 d . U P H 2
H7AA H 0.173596 0.530542 0.405574 0.128 Uiso 0.35 1 calc GR . P H 2
H7AB H 0.141302 0.553227 0.360001 0.128 Uiso 0.35 1 calc GR . P H 2
H7AC H -0.051240 0.540914 0.388619 0.128 Uiso 0.35 1 calc GR . P H 2
O3B O 0.7769(11) 0.6186(3) 0.3703(2) 0.0648(15) Uani 0.35 1 d . U P D 2
H59A H 0.692731 0.638775 0.359960 0.097 Uiso 0.35 1 calc GR . P D 2
C24 C 1.1794(11) 0.3956(3) 0.75040(17) 0.0759(17) Uani 0.6 1 d . U P A 1
H24A H 1.265280 0.377132 0.730673 0.114 Uiso 0.6 1 calc GR . P A 1
H24B H 1.231690 0.390658 0.778564 0.114 Uiso 0.6 1 calc GR . P A 1
H24C H 1.180750 0.431966 0.743625 0.114 Uiso 0.6 1 calc GR . P A 1
C24B C 0.3144(13) 0.6500(5) 0.2485(3) 0.073(2) Uani 0.4 1 d . U P I 2
H3AA H 0.262050 0.649735 0.276942 0.109 Uiso 0.4 1 calc GR . P I 2
H3AB H 0.224361 0.629941 0.230652 0.109 Uiso 0.4 1 calc GR . P I 2
H3AC H 0.319920 0.685133 0.238335 0.109 Uiso 0.4 1 calc GR . P I 2
C3B C 0.6714(19) 0.6699(5) 0.2751(3) 0.067(3) Uani 0.4 1 d . U P F 2
H0BA H 0.597091 0.675331 0.301818 0.081 Uiso 0.4 1 calc R . P F 2
C46A C 0.687(2) 0.7217(6) 0.2527(4) 0.081(4) Uani 0.4 1 d D U P F 2
H46C H 0.549089 0.736387 0.249184 0.097 Uiso 0.4 1 calc R . P F 2
H46D H 0.768822 0.745581 0.269441 0.097 Uiso 0.4 1 calc R . P F 2

loop_
_atom_site_aniso_label
_atom_site_aniso_U_11
_atom_site_aniso_U_22
_atom_site_aniso_U_33
_atom_site_aniso_U_23
_atom_site_aniso_U_13
_atom_site_aniso_U_12
O2 0.0666(12) 0.0464(9) 0.0451(9) 0.0044(7) -0.0072(9) -0.0190(9)
C14 0.0284(9) 0.0340(10) 0.0354(10) 0.0020(8) -0.0033(8) -0.0046(8)
C13 0.0329(10) 0.0364(10) 0.0401(11) -0.0016(9) -0.0043(9) 0.0020(9)
C26 0.0406(12) 0.0510(12) 0.0359(11) 0.0018(9) -0.0004(9) 0.0067(10)
C16 0.0404(12) 0.0419(11) 0.0367(11) 0.0029(9) -0.0046(9) 0.0029(9)
C6 0.0481(13) 0.0541(13) 0.0383(11) -0.0011(10) -0.0085(10) -0.0080(11)
C17 0.0350(11) 0.0417(11) 0.0359(10) -0.0028(9) -0.0006(9) -0.0024(9)
C8 0.0306(10) 0.0367(10) 0.0339(10) 0.0024(8) -0.0032(8) 0.0002(8)
C19 0.0595(16) 0.0499(13) 0.0516(14) -0.0130(11) -0.0037(12) 0.0074(12)
C15 0.0346(10) 0.0374(10) 0.0371(10) -0.0011(8) -0.0002(9) 0.0019(9)
C9 0.0376(12) 0.0397(11) 0.0413(12) 0.0082(9) -0.0061(9) -0.0028(9)
C11 0.0526(14) 0.0359(11) 0.0498(14) 0.0049(9) -0.0125(11) 0.0041(10)
C4 0.0524(15) 0.081(2) 0.0341(12) 0.0005(12) -0.0042(11) 0.0037(14)
C10 0.0427(13) 0.0493(13) 0.0409(12) 0.0119(10) -0.0047(10) 0.0023(10)
C5 0.0386(11) 0.0561(14) 0.0343(11) 0.0040(10) -0.0050(9) 0.0057(10)
C21 0.0459(13) 0.0536(13) 0.0358(11) -0.0020(10) -0.0016(10) -0.0060(11)
C27 0.0340(12) 0.0652(15) 0.0481(13) -0.0065(11) -0.0040(10) 0.0040(11)
C18 0.0336(11) 0.0386(11) 0.0418(11) -0.0043(9) -0.0011(9) -0.0008(9)
C28 0.0474(14) 0.0561(14) 0.0525(14) 0.0009(11) 0.0017(11) -0.0126(12)
C7 0.0384(12) 0.0424(11) 0.0370(11) 0.0020(9) -0.0034(9) -0.0062(9)
C12 0.0530(14) 0.0339(11) 0.0521(14) -0.0030(9) -0.0097(11) 0.0036(10)
C25 0.0462(14) 0.0568(14) 0.0568(15) 0.0157(12) -0.0086(11) -0.0156(12)
C20 0.0603(16) 0.0551(14) 0.0460(13) -0.0125(11) 0.0032(11) -0.0024(12)
C2 0.071(5) 0.063(4) 0.049(3) 0.023(3) 0.000(3) -0.006(3)
C3 0.067(4) 0.059(3) 0.035(2) 0.0039(18) -0.005(2) 0.010(3)
C30 0.105(3) 0.100(3) 0.0435(15) 0.0011(16) -0.0175(17) -0.009(2)
C22 0.0677(18) 0.0725(18) 0.0352(12) 0.0038(12) -0.0009(12) -0.0041(15)
C1 0.092(2) 0.0617(17) 0.0560(17) 0.0237(14) -0.0110(17) -0.0103(17)
C23 0.112(5) 0.070(3) 0.042(3) 0.002(2) 0.005(4) 0.028(4)
C29 0.110(3) 0.087(2) 0.0517(17) 0.0176(16) -0.0040(19) 0.022(2)
O1 0.115(4) 0.071(2) 0.0366(17) 0.0069(15) 0.0003(19) 0.011(2)
C44 0.0293(9) 0.0314(9) 0.0364(10) -0.0001(8) -0.0009(8) 0.0012(8)
O4 0.0561(11) 0.0550(10) 0.0484(10) 0.0149(8) 0.0081(8) 0.0204(9)
C56 0.0400(11) 0.0396(10) 0.0369(11) -0.0013(8) -0.0010(9) -0.0084(9)
C38 0.0295(10) 0.0300(9) 0.0365(10) 0.0006(8) -0.0004(8) -0.0034(7)
C40 0.0358(11) 0.0369(10) 0.0413(12) 0.0047(8) 0.0021(9) -0.0038(9)
C43 0.0409(12) 0.0432(12) 0.0389(11) -0.0068(9) 0.0008(9) -0.0076(10)
C37 0.0350(11) 0.0389(11) 0.0377(10) 0.0043(8) 0.0012(8) 0.0026(9)
C31 0.0706(18) 0.0473(14) 0.0520(15) 0.0137(11) 0.0086(13) 0.0103(13)
C41 0.0596(15) 0.0331(10) 0.0482(13) 0.0017(9) 0.0070(11) -0.0118(10)
C39 0.0360(11) 0.0329(10) 0.0394(11) 0.0029(8) 0.0017(9) 0.0000(9)
C42 0.0704(17) 0.0332(11) 0.0508(14) -0.0078(10) 0.0052(12) -0.0120(11)
C35 0.0349(10) 0.0404(11) 0.0364(10) 0.0020(9) 0.0029(9) -0.0030(9)
C55 0.0457(14) 0.0475(13) 0.0536(14) 0.0099(11) 0.0063(11) 0.0125(11)
C34 0.0493(14) 0.0573(14) 0.0348(11) 0.0000(10) 0.0022(10) 0.0000(12)
C36 0.0413(12) 0.0445(12) 0.0395(12) 0.0006(9) 0.0048(9) 0.0077(9)
C48 0.0458(13) 0.0439(12) 0.0440(12) -0.0087(10) 0.0003(10) -0.0016(10)
C46 0.0465(13) 0.0447(12) 0.0396(12) 0.0046(9) 0.0029(10) -0.0021(10)
C52 0.0666(19) 0.099(2) 0.0384(14) 0.0009(14) 0.0060(13) 0.0129(18)
C47 0.0391(12) 0.0553(14) 0.0350(11) -0.0031(10) 0.0003(9) 0.0040(10)
C58 0.0480(15) 0.088(2) 0.0480(14) 0.0054(14) -0.0028(12) 0.0117(15)
C57 0.0423(14) 0.086(2) 0.0489(14) -0.0095(14) -0.0022(11) -0.0184(14)
C45 0.0389(11) 0.0351(10) 0.0380(11) -0.0005(8) -0.0001(9) -0.0026(9)
C32 0.107(3) 0.0662(18) 0.0430(14) 0.0145(13) -0.0009(16) 0.0165(19)
C51 0.0534(15) 0.0690(17) 0.0391(13) -0.0080(12) 0.0042(11) 0.0082(13)
C49 0.096(3) 0.0656(18) 0.0539(17) -0.0244(15) 0.0091(16) -0.0193(18)
C50 0.094(3) 0.079(2) 0.0545(17) -0.0261(16) 0.0109(17) -0.0061(19)
O3 0.117(3) 0.094(3) 0.0323(16) 0.0119(16) 0.0187(18) 0.012(2)
C33 0.067(3) 0.059(2) 0.0312(18) 0.0067(16) 0.0064(19) -0.007(2)
C59 0.086(3) 0.102(3) 0.0564(18) 0.0213(18) 0.0134(17) 0.005(2)
C60 0.111(4) 0.136(4) 0.0524(18) -0.006(2) 0.030(2) 0.018(3)
C54 0.073(3) 0.079(3) 0.046(2) 0.008(3) 0.026(2) 0.015(3)
C23B 0.111(9) 0.120(9) 0.033(4) 0.009(4) 0.013(5) 0.015(8)
C53 0.102(4) 0.069(3) 0.048(2) -0.010(2) -0.008(3) -0.016(3)
O1B 0.053(3) 0.182(8) 0.043(3) -0.026(4) -0.011(2) 0.024(4)
C33B 0.046(4) 0.076(5) 0.037(3) 0.010(3) 0.003(3) -0.004(4)
C54B 0.052(5) 0.152(12) 0.048(5) 0.012(7) 0.009(4) -0.007(7)
C53B 0.122(10) 0.089(7) 0.045(5) -0.016(5) -0.007(6) 0.026(8)
O3B 0.064(4) 0.077(4) 0.054(3) 0.003(3) -0.016(3) -0.006(3)
C24 0.080(4) 0.102(5) 0.046(3) 0.018(3) -0.027(3) -0.022(4)
C24B 0.049(4) 0.117(8) 0.051(4) -0.016(4) 0.009(3) 0.004(5)
C3B 0.060(5) 0.104(7) 0.038(4) -0.029(4) 0.004(4) 0.013(5)
C46A 0.077(7) 0.098(9) 0.067(6) -0.042(6) 0.006(5) 0.009(6)

loop_
_atom_type_symbol
_atom_type_description
_atom_type_scat_dispersion_real
_atom_type_scat_dispersion_imag
_atom_type_scat_source
C C 0.0181 0.0091 'International Tables Vol C Tables 4.2.6.8 and 6.1.1.4'
H H 0.0000 0.0000 'International Tables Vol C Tables 4.2.6.8 and 6.1.1.4'
O O 0.0492 0.0322 'International Tables Vol C Tables 4.2.6.8 and 6.1.1.4'

loop_
_geom_angle_atom_site_label_1
_geom_angle_atom_site_label_2
_geom_angle_atom_site_label_3
_geom_angle
_geom_angle_site_symmetry_1
_geom_angle_site_symmetry_3
C13 C14 C8 119.37(18) . .
C15 C14 C13 120.2(2) . .
C15 C14 C8 120.40(19) . .
C14 C13 C27 112.79(19) . .
C14 C13 C18 107.61(17) . .
C18 C13 C27 112.1(2) . .
C12 C13 C14 108.43(19) . .
C12 C13 C27 108.3(2) . .
C12 C13 C18 107.36(18) . .
C15 C16 C17 113.56(19) . .
C5 C6 C7 112.8(2) . .
C16 C17 C21 115.9(2) . .
C16 C17 C18 106.00(18) . .
C16 C17 C28 109.7(2) . .
C18 C17 C21 99.23(18) . .
C28 C17 C21 110.8(2) . .
C28 C17 C18 114.9(2) . .
C14 C8 C9 111.88(17) . .
C14 C8 C7 108.91(18) . .
C26 C8 C14 111.58(18) . .
C26 C8 C9 109.27(19) . .
C26 C8 C7 108.00(19) . .
C7 C8 C9 107.03(17) . .
C18 C19 C20 104.4(2) . .
C14 C15 C16 127.9(2) . .
C11 C9 C8 110.78(19) . .
C11 C9 C10 107.7(2) . .
C11 C9 C25 107.9(2) . .
C10 C9 C8 111.63(19) . .
C10 C9 C25 110.4(2) . .
C25 C9 C8 108.38(19) . .
C12 C11 C9 113.1(2) . .
C5 C4 C23 105.1(3) . .
C5 C4 C24 110.6(3) . .
C5 C4 C24B 106.1(4) . 2_665
C5 C4 C3B 108.5(4) . 2_665
C3 C4 C5 111.5(3) . .
C3 C4 C23 112.5(4) . .
C3 C4 C24 110.2(4) . .
C3 C4 C24B 72.6(5) . 2_665
C3 C4 C3B 27.4(4) . 2_665
C23 C4 C24B 143.4(6) . 2_665
C23 C4 C3B 88.1(6) . 2_665
C23B C4 C5 119.0(5) 2_665 .
C23B C4 C3B 110.9(7) 2_665 2_665
C24 C4 C23 106.6(5) . .
C24 C4 C24B 43.6(5) . 2_665
C24 C4 C3B 132.2(5) . 2_665
C24B C4 C3B 99.7(6) 2_665 2_665
C5 C10 C9 123.9(2) . .
C5 C10 C1 121.3(2) . .
C1 C10 C9 114.6(2) . .
C6 C5 C4 113.6(2) . .
C10 C5 C6 121.9(2) . .
C10 C5 C4 124.5(2) . .
C20 C21 C17 103.7(2) . .
C20 C21 C22 112.4(2) . .
C22 C21 C17 119.4(2) . .
C13 C18 C17 117.13(18) . .
C19 C18 C13 118.4(2) . .
C19 C18 C17 105.0(2) . .
O2 C7 C6 106.40(19) . .
O2 C7 C8 112.44(19) . .
C6 C7 C8 112.0(2) . .
C11 C12 C13 113.26(19) . .
C19 C20 C21 106.8(2) . .
C3 C2 C1 114.8(6) . .
C4 C3 C2 113.3(5) . .
O1 C3 C4 112.2(4) . .
O1 C3 C2 109.5(6) . .
C30 C22 C21 109.7(3) . .
C29 C22 C21 113.6(2) . .
C29 C22 C30 109.6(3) . .
C10 C1 C2 111.0(4) . .
C46A C1 C10 119.3(7) 2_665 .
C38 C44 C43 119.91(18) . .
C45 C44 C38 120.46(19) . .
C45 C44 C43 119.6(2) . .
C44 C38 C37 110.12(17) . .
C44 C38 C39 110.88(17) . .
C56 C38 C44 111.21(17) . .
C56 C38 C37 107.48(17) . .
C56 C38 C39 109.11(18) . .
C37 C38 C39 107.93(17) . .
C31 C40 C39 114.3(2) . .
C35 C40 C31 121.6(2) . .
C35 C40 C39 124.0(2) . .
C42 C43 C44 108.78(19) . .
C42 C43 C48 107.2(2) . .
C42 C43 C57 108.6(2) . .
C48 C43 C44 107.23(19) . .
C48 C43 C57 113.0(2) . .
C57 C43 C44 111.8(2) . .
O4 C37 C38 113.18(18) . .
O4 C37 C36 106.44(19) . .
C36 C37 C38 111.17(19) . .
C32 C31 C40 115.3(2) . .
C42 C41 C39 112.9(2) . .
C40 C39 C38 111.87(18) . .
C40 C39 C41 107.50(18) . .
C40 C39 C55 110.5(2) . .
C41 C39 C38 110.82(18) . .
C55 C39 C38 107.89(18) . .
C55 C39 C41 108.3(2) . .
C41 C42 C43 113.6(2) . .
C40 C35 C34 123.5(2) . .
C40 C35 C36 121.4(2) . .
C36 C35 C34 115.1(2) . .
C35 C34 C33 107.4(2) . .
C35 C34 C33B 113.8(4) . .
C35 C34 C54B 110.5(5) . 1_655
C35 C34 C53B 112.5(5) . 1_655
C33 C34 C54B 76.1(7) . 1_655
C33 C34 C53B 136.3(5) . 1_655
C54 C34 C35 111.9(3) . .
C54 C34 C33 108.2(4) . .
C54 C34 C53 109.7(4) . .
C54 C34 C54B 34.8(6) . 1_655
C54 C34 C53B 72.8(7) . 1_655
C53 C34 C35 106.6(3) . .
C53 C34 C33 113.1(4) . .
C53 C34 C54B 136.7(7) . 1_655
C53 C34 C53B 38.2(6) . 1_655
C54B C34 C33B 108.5(6) 1_655 .
C35 C36 C37 113.98(19) . .
C47 C48 C43 117.9(2) . .
C49 C48 C43 118.6(2) . .
C49 C48 C47 105.3(2) . .
C45 C46 C47 113.9(2) . .
C59 C52 C51 113.1(3) . .
C59 C52 C60 109.1(3) . .
C60 C52 C51 109.6(3) . .
C48 C47 C51 99.3(2) . .
C46 C47 C48 106.54(19) . .
C46 C47 C58 109.5(2) . .
C46 C47 C51 115.3(2) . .
C58 C47 C48 114.9(2) . .
C58 C47 C51 111.1(2) . .
C44 C45 C46 128.7(2) . .
C33 C32 C31 115.1(3) . .
C33B C32 C31 121.4(4) . .
C52 C51 C47 119.0(3) . .
C50 C51 C52 112.7(3) . .
C50 C51 C47 103.5(2) . .
C48 C49 C50 103.8(3) . .
C49 C50 C51 107.3(2) . .
C32 C33 C34 115.6(4) . .
C32 C33 O3 111.4(4) . .
O3 C33 C34 110.5(4) . .
C32 C33B C34 113.0(6) . .
O3B C33B C34 107.2(6) . .
O3B C33B C32 101.0(7) . .
O1B C3B C46A 112.6(11) . .
C1 C46A C3B 109.4(9) 2_664 .

loop_
_geom_bond_atom_site_label_1
_geom_bond_atom_site_label_2
_geom_bond_distance
_geom_bond_site_symmetry_2
O2 C7 1.420(3) .
C14 C13 1.540(3) .
C14 C8 1.546(3) .
C14 C15 1.341(3) .
C13 C27 1.553(3) .
C13 C18 1.545(3) .
C13 C12 1.540(3) .
C26 C8 1.539(3) .
C16 C17 1.529(3) .
C16 C15 1.509(3) .
C6 C5 1.503(4) .
C6 C7 1.510(3) .
C17 C21 1.558(3) .
C17 C18 1.546(3) .
C17 C28 1.532(3) .
C8 C9 1.571(3) .
C8 C7 1.549(3) .
C19 C18 1.535(3) .
C19 C20 1.538(4) .
C9 C11 1.544(4) .
C9 C10 1.545(3) .
C9 C25 1.547(3) .
C11 C12 1.521(3) .
C4 C5 1.542(3) .
C4 C3 1.463(6) .
C4 C23 1.579(7) .
C4 C23B 1.420(13) 2_665
C4 C24 1.546(7) .
C4 C24B 1.621(9) 2_665
C4 C3B 1.654(11) 2_665
C10 C5 1.336(4) .
C10 C1 1.517(4) .
C21 C20 1.538(4) .
C21 C22 1.538(4) .
C2 C3 1.472(11) .
C2 C1 1.524(8) .
C3 O1 1.427(6) .
C30 C22 1.536(4) .
C22 C29 1.523(5) .
C1 C46A 1.477(12) 2_665
C44 C38 1.545(3) .
C44 C43 1.551(3) .
C44 C45 1.334(3) .
O4 C37 1.421(3) .
C56 C38 1.542(3) .
C38 C37 1.546(3) .
C38 C39 1.567(3) .
C40 C31 1.517(3) .
C40 C39 1.537(3) .
C40 C35 1.337(3) .
C43 C42 1.539(4) .
C43 C48 1.542(3) .
C43 C57 1.549(4) .
C37 C36 1.519(3) .
C31 C32 1.492(4) .
C41 C39 1.547(3) .
C41 C42 1.517(4) .
C39 C55 1.546(3) .
C35 C34 1.538(3) .
C35 C36 1.510(3) .
C34 C33 1.538(5) .
C34 C54 1.510(7) .
C34 C53 1.531(6) .
C34 C33B 1.551(9) .
C34 C54B 1.549(12) 1_655
C34 C53B 1.586(12) 1_655
C48 C47 1.542(4) .
C48 C49 1.535(4) .
C46 C47 1.520(4) .
C46 C45 1.506(3) .
C52 C51 1.545(4) .
C52 C59 1.523(6) .
C52 C60 1.533(5) .
C47 C58 1.526(4) .
C47 C51 1.562(3) .
C32 C33 1.427(6) .
C32 C33B 1.458(10) .
C51 C50 1.542(5) .
C49 C50 1.539(5) .
O3 C33 1.438(5) .
O1B C3B 1.404(14) .
C33B O3B 1.407(11) .
C3B C46A 1.513(19) .
